data_7047308
loop_
_publ_author_name
'Richardson, Paul'
'Hsu, Ting-Jung'
'Kuo, Che-Jung'
'Holmberg, Rebecca J.'
'Gabidullin, Bulat'
'Rouzi\`eres, Mathieu'
'Cl\'erac, Rodolphe'
'Murugesu, Muralee'
'Lin, Po-Heng'

_publ_section_title
;
 [Ln<sub>16</sub>] complexes (Ln = Gd<sup>III</sup>, Dy<sup>III</sup>):
 molecular analogues of natural minerals such as hydrotalcite.
;
_journal_issue 37
_journal_name_full 'Dalton transactions (Cambridge, England : 2003)'
_journal_page_first 12847
_journal_page_last 12851
_journal_paper_doi 10.1039/c8dt02609b
_journal_volume 47
_journal_year 2018
_chemical_formula_sum 'C114 H182 Cl15 Dy16 N27 O67'
_chemical_formula_weight 6134.61
_space_group_crystal_system trigonal
_space_group_IT_number 148
_space_group_name_Hall '-R 3'
_space_group_name_H-M_alt 'R -3 :H'
_symmetry_space_group_name_Hall '-R 3'
_symmetry_space_group_name_H-M 'R -3 :H'
_atom_sites_solution_hydrogens geom
_audit_creation_method SHELXL-2014/7
_audit_update_record
;
2018-06-14 deposited with the CCDC.
2018-08-20 downloaded from the CCDC.
;
_cell_angle_alpha 90
_cell_angle_beta 90
_cell_angle_gamma 120
_cell_formula_units_Z 6
_cell_length_a 35.8327(7)
_cell_length_b 35.8327(7)
_cell_length_c 28.8733(7)
_cell_measurement_reflns_used 9811
_cell_measurement_temperature 200(2)
_cell_measurement_theta_max 33.48
_cell_measurement_theta_min 2.24
_cell_volume 32106.0(12)
_computing_cell_refinement 'APEX II, Bruker (2009)'
_computing_data_collection 'APEX II, Bruker (2009)'
_computing_data_reduction 'XPREP, Bruker (2009)'
_computing_molecular_graphics 'Mercury (Macrae et al., 2008)'
_computing_publication_material 'CIFTAB (Sheldrick, 1997)'
_computing_structure_refinement 'SHELXL-2014/7 (Sheldrick, 2014)'
_computing_structure_solution 'SHELXS-03 (Sheldrick, 2003)'
_diffrn_ambient_temperature 200(2)
_diffrn_measured_fraction_theta_full 1.000
_diffrn_measured_fraction_theta_max 0.843
_diffrn_measurement_device_type 'Bruker APEX-II CCD'
_diffrn_measurement_method '\f and \w scans'
_diffrn_radiation_type MoK\a
_diffrn_radiation_wavelength 0.71073
_diffrn_reflns_av_R_equivalents 0.0435
_diffrn_reflns_av_unetI/netI 0.0558
_diffrn_reflns_Laue_measured_fraction_full 1.000
_diffrn_reflns_Laue_measured_fraction_max 0.843
_diffrn_reflns_limit_h_max 38
_diffrn_reflns_limit_h_min -50
_diffrn_reflns_limit_k_max 47
_diffrn_reflns_limit_k_min -47
_diffrn_reflns_limit_l_max 41
_diffrn_reflns_limit_l_min -45
_diffrn_reflns_number 83286
_diffrn_reflns_point_group_measured_fraction_full 1.000
_diffrn_reflns_point_group_measured_fraction_max 0.843
_diffrn_reflns_theta_full 25.242
_diffrn_reflns_theta_max 34.126
_diffrn_reflns_theta_min 1.490
_exptl_absorpt_coefficient_mu 5.769
_exptl_absorpt_correction_T_max 0.7467
_exptl_absorpt_correction_T_min 0.4484
_exptl_absorpt_correction_type multi-scan
_exptl_absorpt_process_details 'SADABS, Bruker (2003)'
_exptl_crystal_colour colorless
_exptl_crystal_density_diffrn 1.904
_exptl_crystal_description rhomboid
_exptl_crystal_F_000 17412
_exptl_crystal_size_max 0.395
_exptl_crystal_size_mid 0.385
_exptl_crystal_size_min 0.110
_refine_diff_density_max 7.486
_refine_diff_density_min -2.680
_refine_diff_density_rms 0.287
_refine_ls_extinction_method none
_refine_ls_goodness_of_fit_ref 1.039
_refine_ls_hydrogen_treatment constr
_refine_ls_matrix_type full
_refine_ls_number_parameters 730
_refine_ls_number_reflns 24776
_refine_ls_number_restraints 97
_refine_ls_restrained_S_all 1.038
_refine_ls_R_factor_all 0.1112
_refine_ls_R_factor_gt 0.0608
_refine_ls_shift/su_max 0.003
_refine_ls_shift/su_mean 0.000
_refine_ls_structure_factor_coef Fsqd
_refine_ls_weighting_details 'w=1/[\s^2^(Fo^2^)+(0.0714P)^2^+1575.6665P] where P=(Fo^2^+2Fc^2^)/3'
_refine_ls_weighting_scheme calc
_refine_ls_wR_factor_gt 0.1432
_refine_ls_wR_factor_ref 0.1862
_reflns_Friedel_coverage 0.000
_reflns_number_gt 15341
_reflns_number_total 24776
_reflns_threshold_expression 'I > 2\s(I)'
_cod_data_source_file c8dt02609b2.cif
_cod_data_source_block shelx_CCDC1
_cod_depositor_comments 'Adding full bibliography for 7047307--7047308.cif.'
_cod_original_cell_volume 32106.0(15)
_cod_database_code 7047308
_shelx_shelxl_version_number 2014/7
_shelx_space_group_comment
;
The symmetry employed for this shelxl refinement is uniquely defined
by the following loop, which should always be used as a source of
symmetry information in preference to the above space-group names.
They are only intended as comments.
;
_shelx_estimated_absorpt_t_min 0.209
_shelx_estimated_absorpt_t_max 0.569

loop_
_space_group_symop_operation_xyz
'x, y, z'
'-y, x-y, z'
'-x+y, -x, z'
'x+2/3, y+1/3, z+1/3'
'-y+2/3, x-y+1/3, z+1/3'
'-x+y+2/3, -x+1/3, z+1/3'
'x+1/3, y+2/3, z+2/3'
'-y+1/3, x-y+2/3, z+2/3'
'-x+y+1/3, -x+2/3, z+2/3'
'-x, -y, -z'
'y, -x+y, -z'
'x-y, x, -z'
'-x+2/3, -y+1/3, -z+1/3'
'y+2/3, -x+y+1/3, -z+1/3'
'x-y+2/3, x+1/3, -z+1/3'
'-x+1/3, -y+2/3, -z+2/3'
'y+1/3, -x+y+2/3, -z+2/3'
'x-y+1/3, x+2/3, -z+2/3'

loop_
_atom_site_label
_atom_site_type_symbol
_atom_site_fract_x
_atom_site_fract_y
_atom_site_fract_z
_atom_site_U_iso_or_equiv
_atom_site_adp_type
_atom_site_occupancy
_atom_site_site_symmetry_order
_atom_site_calc_flag
_atom_site_refinement_flags_posn
_atom_site_refinement_flags_adp
_atom_site_refinement_flags_occupancy
_atom_site_disorder_assembly
_atom_site_disorder_group
Dy1 Dy 0.81219(2) 0.49039(2) 0.47787(2) 0.03117(10) Uani 1 1 d . . . . .
Dy2 Dy 0.77530(2) 0.57128(2) 0.53576(2) 0.02962(10) Uani 1 1 d . . . . .
Dy3 Dy 0.66360(2) 0.49004(2) 0.60504(2) 0.02844(9) Uani 1 1 d . . . . .
Dy4 Dy 0.72067(2) 0.44800(2) 0.54854(2) 0.02700(9) Uani 1 1 d . . . . .
Dy5 Dy 0.78259(2) 0.39575(2) 0.54779(2) 0.02465(9) Uani 1 1 d . . . . .
Dy6 Dy 0.6667 0.3333 0.58139(2) 0.02323(13) Uani 1 3 d S T P . .
C2 C 0.8709(2) 0.4413(3) 0.4788(3) 0.0287(17) Uani 1 1 d . . . . .
C3 C 0.8700(3) 0.4061(3) 0.4590(4) 0.041(2) Uani 1 1 d . . . . .
H3 H 0.8430 0.3810 0.4535 0.050 Uiso 1 1 calc R U . . .
C4 C 0.9073(4) 0.4062(4) 0.4468(4) 0.048(3) Uani 1 1 d . . . . .
H4 H 0.9057 0.3813 0.4331 0.058 Uiso 1 1 calc R U . . .
C5 C 0.9469(4) 0.4425(4) 0.4545(5) 0.056(3) Uani 1 1 d . . . . .
H5 H 0.9728 0.4426 0.4469 0.067 Uiso 1 1 calc R U . . .
C6 C 0.9483(3) 0.4780(4) 0.4732(5) 0.053(3) Uani 1 1 d . . . . .
H6 H 0.9755 0.5030 0.4784 0.064 Uiso 1 1 calc R U . . .
C7 C 0.9112(3) 0.4788(3) 0.4849(4) 0.040(2) Uani 1 1 d . . . . .
C8 C 0.9178(3) 0.5192(3) 0.5054(4) 0.040(2) Uani 1 1 d . . . . .
C11 C 0.8707(3) 0.5787(3) 0.5414(4) 0.038(2) Uani 1 1 d . . . . .
C14 C 0.8628(4) 0.6619(3) 0.5916(4) 0.044(2) Uani 1 1 d . . . . .
C15 C 0.8349(4) 0.6762(3) 0.6071(4) 0.045(2) Uani 1 1 d . . . . .
C16 C 0.8558(4) 0.7189(3) 0.6272(4) 0.053(3) Uani 1 1 d . . . . .
H16 H 0.8864 0.7353 0.6287 0.064 Uiso 1 1 calc R U . . .
C17 C 0.8316(5) 0.7360(4) 0.6444(5) 0.064(4) Uani 1 1 d . . . . .
H17 H 0.8456 0.7642 0.6570 0.076 Uiso 1 1 calc R U . . .
C18 C 0.7869(5) 0.7122(4) 0.6435(6) 0.068(4) Uani 1 1 d . . . . .
H18 H 0.7706 0.7241 0.6560 0.082 Uiso 1 1 calc R U . . .
C19 C 0.7656(4) 0.6709(3) 0.6243(4) 0.051(3) Uani 1 1 d . . . . .
H19 H 0.7350 0.6550 0.6238 0.061 Uiso 1 1 calc R U . . .
C20 C 0.7896(3) 0.6527(3) 0.6057(4) 0.041(2) Uani 1 1 d . . . . .
C24 C 0.8307(4) 0.6436(3) 0.4511(4) 0.045(2) Uani 1 1 d . . . . .
C25 C 0.8719(4) 0.6634(5) 0.4319(6) 0.073(5) Uani 1 1 d . . . . .
H25 H 0.8905 0.6523 0.4381 0.088 Uiso 1 1 calc R U . . .
C26 C 0.8857(6) 0.6994(5) 0.4037(6) 0.086(5) Uani 1 1 d . . . . .
H26 H 0.9138 0.7125 0.3906 0.103 Uiso 1 1 calc R U . . .
C27 C 0.8596(5) 0.7165(4) 0.3944(6) 0.077(5) Uani 1 1 d . . . . .
H27 H 0.8695 0.7413 0.3755 0.093 Uiso 1 1 calc R U . . .
C28 C 0.8194(5) 0.6970(4) 0.4130(5) 0.066(4) Uani 1 1 d . . . . .
H28 H 0.8011 0.7085 0.4064 0.080 Uiso 1 1 calc R U . . .
C29 C 0.8039(4) 0.6605(4) 0.4415(4) 0.050(3) Uani 1 1 d . . . . .
C30 C 0.7605(4) 0.6424(4) 0.4592(5) 0.052(3) Uani 1 1 d . . . . .
C33 C 0.6808(3) 0.5654(3) 0.5284(4) 0.038(2) Uani 1 1 d . . . . .
C36 C 0.5777(3) 0.5039(3) 0.5722(4) 0.041(2) Uani 1 1 d . . . . .
C37 C 0.9172(3) 0.4534(3) 0.5943(4) 0.038(2) Uani 1 1 d . . . . .
C38 C 0.9529(3) 0.4943(4) 0.6026(5) 0.051(3) Uani 1 1 d . . . . .
H38 H 0.9810 0.4994 0.5954 0.061 Uiso 1 1 calc R U . . .
C39 C 0.9481(4) 0.5271(4) 0.6209(5) 0.056(3) Uani 1 1 d . . . . .
H39 H 0.9725 0.5551 0.6244 0.067 Uiso 1 1 calc R U . . .
C40 C 0.9078(3) 0.5193(3) 0.6341(4) 0.045(2) Uani 1 1 d . . . . .
H40 H 0.9046 0.5412 0.6490 0.054 Uiso 1 1 calc R U . . .
C41 C 0.8717(3) 0.4789(3) 0.6254(4) 0.039(2) Uani 1 1 d . . . . .
H41 H 0.8438 0.4737 0.6336 0.047 Uiso 1 1 calc R U . . .
C42 C 0.8761(3) 0.4462(3) 0.6048(3) 0.0266(16) Uani 1 1 d . . . . .
N9 N 0.8878(2) 0.5289(2) 0.5107(3) 0.0362(17) Uani 1 1 d . . . . .
N10 N 0.9012(2) 0.5691(3) 0.5302(3) 0.041(2) Uani 1 1 d . . . . .
H10 H 0.9287 0.5875 0.5350 0.049 Uiso 1 1 calc R U . . .
N12 N 0.8827(3) 0.6168(3) 0.5603(4) 0.047(2) Uani 1 1 d . . . . .
H12 H 0.9099 0.6359 0.5655 0.056 Uiso 1 1 calc R U . . .
O63 O 0.7692(3) 0.4678(3) 0.4083(3) 0.074(3) Uani 1 1 d . . . . .
H63A H 0.7643 0.4424 0.3926 0.089 Uiso 1 1 calc R U . . .
H63B H 0.7571 0.4842 0.3966 0.089 Uiso 1 1 calc R U . . .
N13 N 0.8498(2) 0.6249(2) 0.5713(3) 0.0380(18) Uani 1 1 d . . . . .
N31 N 0.7438(3) 0.6117(3) 0.4890(3) 0.042(2) Uani 1 1 d . . . . .
N32 N 0.7018(3) 0.5999(3) 0.5009(4) 0.047(2) Uani 1 1 d . . . . .
H32 H 0.6896 0.6144 0.4909 0.056 Uiso 1 1 calc R U . . .
N34 N 0.6407(3) 0.5544(3) 0.5414(4) 0.051(3) Uani 1 1 d . . . . .
H34 H 0.6295 0.5706 0.5345 0.061 Uiso 1 1 calc R U . . .
N35 N 0.6179(2) 0.5167(3) 0.5660(3) 0.0374(18) Uani 1 1 d . . . . .
O1 O 0.83424(19) 0.43987(19) 0.4923(2) 0.0332(14) Uani 1 1 d . . . . .
O21 O 0.7689(2) 0.61310(19) 0.5890(3) 0.0401(16) Uani 1 1 d . . . . .
O22 O 0.83164(19) 0.55231(19) 0.5327(2) 0.0336(14) Uani 1 1 d . . . . .
O23 O 0.8169(2) 0.6078(2) 0.4759(3) 0.0430(17) Uani 1 1 d . . . . .
O43 O 0.83998(19) 0.40818(19) 0.5960(3) 0.0342(14) Uani 1 1 d . . . . .
O44 O 0.69793(19) 0.54418(18) 0.5413(2) 0.0312(13) Uani 1 1 d . . . . .
O50 O 0.75543(19) 0.50630(18) 0.4954(2) 0.0306(13) Uani 1 1 d . . . . .
H50 H 0.7370 0.5026 0.4678 0.037 Uiso 1 1 calc R U . . .
O51 O 0.73897(18) 0.51264(17) 0.5891(2) 0.0280(12) Uani 1 1 d . . . . .
H51 H 0.7561 0.5163 0.6178 0.034 Uiso 1 1 calc R U . . .
O52 O 0.6965(2) 0.5616(2) 0.6331(3) 0.0484(19) Uani 1 1 d . . . . .
H52A H 0.7206 0.5721 0.6533 0.058 Uiso 1 1 calc R U . . .
H52B H 0.6855 0.5799 0.6243 0.058 Uiso 1 1 calc R U . . .
O53 O 0.6203(2) 0.4921(2) 0.6690(3) 0.0472(18) Uani 1 1 d . . . . .
H53A H 0.6063 0.4683 0.6895 0.057 Uiso 1 1 calc R U . . .
H53B H 0.6173 0.5168 0.6735 0.057 Uiso 1 1 calc R U . . .
O54 O 0.6940(3) 0.4856(3) 0.6797(3) 0.066(3) Uani 1 1 d . . . . .
H54A H 0.6970 0.4613 0.6866 0.080 Uiso 1 1 calc R U . . .
H54B H 0.7028 0.5082 0.7017 0.080 Uiso 1 1 calc R U . . .
O55 O 0.66116(18) 0.45781(18) 0.5314(2) 0.0291(12) Uani 1 1 d . . . . .
H55 H 0.6608 0.4725 0.5021 0.035 Uiso 1 1 calc R U . . .
O56 O 0.66382(18) 0.42509(18) 0.6044(2) 0.0276(12) Uani 1 1 d . . . . .
H56 H 0.6645 0.4109 0.6340 0.033 Uiso 1 1 calc R U . . .
O57 O 0.72843(17) 0.39670(17) 0.5941(2) 0.0242(11) Uani 1 1 d . . . . .
H57 H 0.7362 0.4046 0.6274 0.029 Uiso 1 1 calc R U . . .
O58 O 0.66370(17) 0.38027(17) 0.5270(2) 0.0261(12) Uani 1 1 d . . . . .
H58 H 0.6641 0.3722 0.4940 0.031 Uiso 1 1 calc R U . . .
O59 O 0.75102(18) 0.42252(18) 0.4928(2) 0.0273(12) Uani 1 1 d . . . . .
H59 H 0.7331 0.4039 0.4667 0.033 Uiso 1 1 calc R U . . .
O60 O 0.79448(17) 0.46794(17) 0.5556(2) 0.0264(12) Uani 1 1 d . . . . .
H60 H 0.8124 0.4869 0.5816 0.032 Uiso 1 1 calc R U . . .
O61 O 0.8571(3) 0.4944(3) 0.4104(3) 0.064(2) Uani 1 1 d . . . . .
H61A H 0.8694 0.4764 0.4091 0.077 Uiso 1 1 calc R U . . .
H61B H 0.8618 0.5140 0.3858 0.077 Uiso 1 1 calc R U . . .
O62 O 0.8401(3) 0.5566(2) 0.4367(3) 0.0486(19) Uani 1 1 d . . . . .
H62A H 0.8668 0.5681 0.4209 0.058 Uiso 1 1 calc R U . . .
H62B H 0.8244 0.5716 0.4360 0.058 Uiso 1 1 calc R U . . .
O64 O 0.6667 0.3333 0.6630(5) 0.058(4) Uani 1 3 d S T P . .
H64A H 0.6673 0.3107 0.6795 0.069 Uiso 0.3333 1 calc R U P . .
H64B H 0.6661 0.3560 0.6795 0.069 Uiso 0.3333 1 calc R U P . .
Cl72 Cl 0.6667 0.3333 0.4356(3) 0.092(3) Uani 0.8698 3 d S T P . .
Cl73 Cl 0.6114(3) 0.4309(3) 0.7456(4) 0.217(5) Uani 1 1 d . . . A 2
Cl74 Cl 1.00738(10) 0.62941(11) 0.52617(17) 0.0791(12) Uani 1 1 d . . . . .
Cl75 Cl 0.77105(13) 0.47274(14) 0.67032(14) 0.0606(9) Uani 0.833 1 d . . P B 1
Cl76 Cl 0.6605(3) 0.58523(18) 0.7137(3) 0.145(3) Uani 0.8771 1 d . . P C 1
Cl77 Cl 0.69982(18) 0.5104(4) 0.41403(19) 0.191(5) Uani 1 1 d . . . . .
O80 O 0.9624(3) 0.6551(6) 0.6015(5) 0.131(7) Uani 1 1 d . . . . .
O81 O 0.6740(6) 0.4047(5) 0.7199(5) 0.123(6) Uani 1 1 d . . . D 2
N87 N 0.8007(8) 0.8015(7) 0.5127(6) 0.251(12) Uani 1 1 d D U . . .
C88 C 0.8328(11) 0.8324(10) 0.5484(9) 0.249(14) Uani 1 1 d D U . . .
H88A H 0.8328 0.8154 0.5754 0.298 Uiso 0.5 1 calc R U P E 1
H88B H 0.8226 0.8519 0.5594 0.298 Uiso 0.5 1 calc R U P E 1
H88C H 0.8552 0.8243 0.5533 0.298 Uiso 0.5 1 calc R U P F 2
H88D H 0.8472 0.8617 0.5350 0.298 Uiso 0.5 1 calc R U P F 2
C89 C 0.8795(14) 0.860(2) 0.531(2) 0.27(3) Uani 0.5 1 d D U P G 1
H89A H 0.8976 0.8787 0.5560 0.399 Uiso 0.5 1 calc R U P G 1
H89B H 0.8904 0.8411 0.5209 0.399 Uiso 0.5 1 calc R U P G 1
H89C H 0.8800 0.8777 0.5048 0.399 Uiso 0.5 1 calc R U P G 1
C89' C 0.815(3) 0.834(3) 0.5950(15) 0.27(3) Uani 0.5 1 d D U P G 2
H89D H 0.8386 0.8551 0.6147 0.405 Uiso 0.5 1 calc R U P G 2
H89E H 0.7936 0.8434 0.5912 0.405 Uiso 0.5 1 calc R U P G 2
H89F H 0.8016 0.8058 0.6095 0.405 Uiso 0.5 1 calc R U P G 2
C90 C 0.8180(11) 0.7738(9) 0.4917(8) 0.240(13) Uani 1 1 d D U . . .
H90A H 0.8004 0.7587 0.4641 0.288 Uiso 1 1 calc R U . . .
H90B H 0.8479 0.7930 0.4810 0.288 Uiso 1 1 calc R U . . .
C91 C 0.8178(17) 0.7402(12) 0.5245(12) 0.30(2) Uani 1 1 d D U . . .
H91A H 0.8292 0.7240 0.5083 0.445 Uiso 1 1 calc R U . . .
H91B H 0.8358 0.7547 0.5515 0.445 Uiso 1 1 calc R U . . .
H91C H 0.7882 0.7204 0.5346 0.445 Uiso 1 1 calc R U . . .
C92 C 0.7576(11) 0.7718(11) 0.5366(10) 0.286(15) Uani 1 1 d D U . . .
H92A H 0.7463 0.7898 0.5495 0.344 Uiso 1 1 calc R U . . .
H92B H 0.7630 0.7574 0.5630 0.344 Uiso 1 1 calc R U . . .
C93 C 0.7229(14) 0.7370(16) 0.5056(17) 0.39(4) Uani 1 1 d D U . . .
H93A H 0.6966 0.7197 0.5237 0.581 Uiso 1 1 calc R U . . .
H93B H 0.7165 0.7508 0.4798 0.581 Uiso 1 1 calc R U . . .
H93C H 0.7333 0.7184 0.4933 0.581 Uiso 1 1 calc R U . . .
C94 C 0.7943(12) 0.8265(10) 0.4735(8) 0.267(15) Uani 1 1 d D U . . .
H94A H 0.7732 0.8054 0.4513 0.320 Uiso 1 1 calc R U . . .
H94B H 0.8220 0.8432 0.4569 0.320 Uiso 1 1 calc R U . . .
C95 C 0.779(2) 0.8576(15) 0.4883(15) 0.35(3) Uani 1 1 d D U . . .
H95A H 0.7756 0.8719 0.4609 0.523 Uiso 1 1 calc R U . . .
H95B H 0.7507 0.8414 0.5040 0.523 Uiso 1 1 calc R U . . .
H95C H 0.7997 0.8793 0.5096 0.523 Uiso 1 1 calc R U . . .

loop_
_atom_site_aniso_label
_atom_site_aniso_U_11
_atom_site_aniso_U_22
_atom_site_aniso_U_33
_atom_site_aniso_U_23
_atom_site_aniso_U_13
_atom_site_aniso_U_12
Dy1 0.02215(18) 0.02378(18) 0.0431(2) 0.00606(16) 0.00169(16) 0.00814(15)
Dy2 0.02447(18) 0.01737(16) 0.0438(2) 0.00241(15) -0.00293(16) 0.00804(14)
Dy3 0.02275(18) 0.02042(17) 0.0434(2) -0.00394(15) -0.00292(15) 0.01176(14)
Dy4 0.01637(16) 0.01577(16) 0.0485(2) 0.00272(15) 0.00096(15) 0.00774(13)
Dy5 0.01438(15) 0.01683(16) 0.0417(2) 0.00148(14) 0.00052(14) 0.00705(12)
Dy6 0.01689(16) 0.01689(16) 0.0359(4) 0.000 0.000 0.00845(8)
C2 0.016(3) 0.036(4) 0.027(4) 0.012(3) 0.004(3) 0.007(3)
C3 0.032(5) 0.039(5) 0.048(6) 0.005(4) 0.011(4) 0.014(4)
C4 0.039(5) 0.055(7) 0.058(7) 0.002(5) 0.012(5) 0.030(5)
C5 0.037(6) 0.054(7) 0.078(9) 0.004(6) 0.017(6) 0.024(5)
C6 0.022(4) 0.048(6) 0.085(9) 0.005(6) 0.007(5) 0.013(4)
C7 0.025(4) 0.046(5) 0.046(6) 0.006(4) 0.005(4) 0.015(4)
C8 0.019(4) 0.033(5) 0.059(7) 0.003(4) 0.004(4) 0.007(3)
C11 0.025(4) 0.027(4) 0.049(6) 0.000(4) -0.006(4) 0.003(3)
C14 0.044(6) 0.032(5) 0.050(6) -0.003(4) -0.003(5) 0.014(4)
C15 0.045(6) 0.031(5) 0.047(6) -0.001(4) -0.003(5) 0.010(4)
C16 0.060(7) 0.027(5) 0.059(7) -0.013(5) -0.002(6) 0.012(5)
C17 0.073(9) 0.027(5) 0.076(9) -0.018(5) -0.024(7) 0.013(6)
C18 0.086(10) 0.032(6) 0.087(10) -0.005(6) 0.001(8) 0.029(6)
C19 0.059(7) 0.032(5) 0.062(7) -0.007(5) -0.007(6) 0.023(5)
C20 0.048(6) 0.020(4) 0.047(6) -0.004(4) -0.007(5) 0.012(4)
C24 0.048(6) 0.035(5) 0.050(6) 0.018(4) -0.002(5) 0.019(5)
C25 0.045(7) 0.063(8) 0.101(12) 0.045(8) 0.008(7) 0.020(6)
C26 0.077(10) 0.071(10) 0.100(13) 0.053(9) 0.034(9) 0.029(8)
C27 0.086(11) 0.053(8) 0.094(12) 0.047(8) 0.027(9) 0.036(8)
C28 0.089(10) 0.048(7) 0.073(9) 0.024(6) 0.017(8) 0.042(7)
C29 0.059(7) 0.041(6) 0.056(7) 0.016(5) 0.003(5) 0.031(5)
C30 0.054(7) 0.043(6) 0.071(8) 0.019(5) 0.000(6) 0.033(5)
C33 0.031(4) 0.031(4) 0.057(6) 0.008(4) -0.002(4) 0.019(4)
C36 0.029(4) 0.039(5) 0.064(7) 0.005(5) -0.001(4) 0.024(4)
C37 0.029(4) 0.032(5) 0.050(6) 0.005(4) -0.001(4) 0.013(4)
C38 0.031(5) 0.044(6) 0.068(8) 0.002(5) 0.004(5) 0.011(5)
C39 0.030(5) 0.035(5) 0.082(9) -0.005(6) -0.002(5) 0.000(4)
C40 0.043(5) 0.030(5) 0.055(7) -0.013(4) -0.012(5) 0.012(4)
C41 0.033(5) 0.031(5) 0.051(6) -0.006(4) -0.012(4) 0.014(4)
C42 0.025(4) 0.027(4) 0.027(4) 0.000(3) -0.002(3) 0.013(3)
N9 0.024(3) 0.026(4) 0.047(5) 0.004(3) 0.002(3) 0.004(3)
N10 0.022(3) 0.033(4) 0.062(6) -0.001(4) -0.002(4) 0.008(3)
N12 0.026(4) 0.034(4) 0.077(7) -0.022(4) -0.016(4) 0.012(3)
O63 0.085(7) 0.064(6) 0.043(5) 0.000(4) -0.019(5) 0.016(5)
N13 0.026(4) 0.026(4) 0.051(5) -0.002(3) -0.007(3) 0.004(3)
N31 0.036(4) 0.037(4) 0.059(6) 0.012(4) 0.002(4) 0.022(4)
N32 0.047(5) 0.041(5) 0.068(6) 0.020(4) 0.004(4) 0.033(4)
N34 0.036(4) 0.030(4) 0.089(8) 0.019(4) 0.001(5) 0.018(4)
N35 0.027(4) 0.035(4) 0.057(5) 0.005(4) 0.003(3) 0.020(3)
O1 0.020(3) 0.025(3) 0.050(4) 0.005(3) 0.007(3) 0.008(2)
O21 0.034(3) 0.016(3) 0.062(5) -0.008(3) -0.003(3) 0.007(3)
O22 0.023(3) 0.025(3) 0.048(4) 0.006(3) -0.003(3) 0.009(2)
O23 0.039(4) 0.033(3) 0.057(5) 0.019(3) 0.008(3) 0.017(3)
O43 0.023(3) 0.022(3) 0.055(4) 0.000(3) -0.006(3) 0.009(2)
O44 0.028(3) 0.021(3) 0.046(4) 0.002(2) -0.005(3) 0.014(2)
O50 0.023(3) 0.020(3) 0.045(4) 0.002(2) -0.005(3) 0.009(2)
O51 0.025(3) 0.017(2) 0.041(3) 0.002(2) -0.005(2) 0.010(2)
O52 0.044(4) 0.028(3) 0.063(5) -0.010(3) 0.004(4) 0.010(3)
O53 0.035(4) 0.043(4) 0.055(5) -0.006(3) 0.008(3) 0.013(3)
O54 0.098(7) 0.091(7) 0.044(5) -0.007(5) -0.009(5) 0.073(6)
O55 0.023(3) 0.020(3) 0.044(4) -0.001(2) -0.007(2) 0.010(2)
O56 0.022(3) 0.023(3) 0.040(3) 0.001(2) -0.004(2) 0.013(2)
O57 0.022(3) 0.020(2) 0.030(3) -0.001(2) 0.000(2) 0.010(2)
O58 0.019(3) 0.018(2) 0.044(4) 0.002(2) 0.004(2) 0.012(2)
O59 0.021(3) 0.024(3) 0.034(3) -0.002(2) -0.003(2) 0.009(2)
O60 0.016(2) 0.020(3) 0.038(3) 0.004(2) -0.001(2) 0.006(2)
O61 0.086(7) 0.066(6) 0.056(5) 0.014(4) 0.020(5) 0.049(5)
O62 0.051(4) 0.045(4) 0.056(5) 0.016(4) 0.012(4) 0.028(4)
O64 0.060(6) 0.060(6) 0.053(9) 0.000 0.000 0.030(3)
Cl72 0.115(4) 0.115(4) 0.047(4) 0.000 0.000 0.057(2)
Cl73 0.202(9) 0.222(9) 0.274(11) 0.179(9) 0.152(8) 0.142(8)
Cl74 0.0316(14) 0.0540(18) 0.135(4) -0.001(2) 0.0209(18) 0.0086(13)
Cl75 0.057(2) 0.072(2) 0.062(2) -0.0131(19) -0.0151(17) 0.0393(19)
Cl76 0.168(6) 0.066(3) 0.138(6) -0.034(3) 0.082(5) 0.012(4)
Cl77 0.075(3) 0.412(14) 0.069(3) 0.017(5) -0.005(3) 0.108(6)
O80 0.042(6) 0.188(15) 0.134(12) -0.095(11) -0.022(6) 0.036(8)
O81 0.200(16) 0.117(11) 0.111(11) 0.033(9) 0.050(11) 0.123(12)
N87 0.50(3) 0.19(2) 0.109(15) -0.017(11) -0.025(17) 0.20(2)
C88 0.50(4) 0.19(2) 0.116(16) -0.030(15) -0.031(19) 0.22(2)
C89 0.50(4) 0.22(5) 0.11(4) -0.06(3) -0.03(2) 0.20(3)
C89' 0.48(6) 0.27(7) 0.12(2) -0.05(3) -0.04(3) 0.23(5)
C90 0.47(4) 0.17(2) 0.113(17) -0.026(14) -0.04(2) 0.19(2)
C91 0.59(8) 0.20(3) 0.15(2) -0.02(2) -0.07(3) 0.23(5)
C92 0.51(4) 0.22(3) 0.16(2) 0.012(17) -0.008(19) 0.21(2)
C93 0.53(4) 0.34(5) 0.20(4) -0.06(3) 0.02(3) 0.15(4)
C94 0.50(4) 0.19(3) 0.141(18) -0.008(15) -0.04(2) 0.20(3)
C95 0.63(8) 0.28(5) 0.24(4) -0.05(3) -0.08(4) 0.30(6)

loop_
_atom_type_symbol
_atom_type_description
_atom_type_scat_dispersion_real
_atom_type_scat_dispersion_imag
_atom_type_scat_source
C C 0.0033 0.0016 'International Tables Vol C Tables 4.2.6.8 and 6.1.1.4'
H H 0.0000 0.0000 'International Tables Vol C Tables 4.2.6.8 and 6.1.1.4'
N N 0.0061 0.0033 'International Tables Vol C Tables 4.2.6.8 and 6.1.1.4'
O O 0.0106 0.0060 'International Tables Vol C Tables 4.2.6.8 and 6.1.1.4'
Cl Cl 0.1484 0.1585 'International Tables Vol C Tables 4.2.6.8 and 6.1.1.4'
Dy Dy -0.1892 4.4098 'International Tables Vol C Tables 4.2.6.8 and 6.1.1.4'

loop_
_geom_angle_atom_site_label_1
_geom_angle_atom_site_label_2
_geom_angle_atom_site_label_3
_geom_angle
_geom_angle_site_symmetry_1
_geom_angle_site_symmetry_3
O1 Dy1 O59 70.7(2) . .
O1 Dy1 O60 72.9(2) . .
O59 Dy1 O60 61.5(2) . .
O1 Dy1 O62 136.2(2) . .
O59 Dy1 O62 145.9(2) . .
O60 Dy1 O62 136.2(2) . .
O1 Dy1 O63 107.1(3) . .
O59 Dy1 O63 72.4(3) . .
O60 Dy1 O63 131.3(3) . .
O62 Dy1 O63 78.3(3) . .
O1 Dy1 O50 142.2(2) . .
O59 Dy1 O50 75.41(19) . .
O60 Dy1 O50 76.6(2) . .
O62 Dy1 O50 81.6(2) . .
O63 Dy1 O50 77.4(3) . .
O1 Dy1 O61 74.1(3) . .
O59 Dy1 O61 116.3(3) . .
O60 Dy1 O61 145.2(3) . .
O62 Dy1 O61 67.3(3) . .
O63 Dy1 O61 69.7(4) . .
O50 Dy1 O61 138.1(3) . .
O1 Dy1 O22 121.0(2) . .
O59 Dy1 O22 119.8(2) . .
O60 Dy1 O22 67.2(2) . .
O62 Dy1 O22 69.1(2) . .
O63 Dy1 O22 131.8(3) . .
O50 Dy1 O22 63.8(2) . .
O61 Dy1 O22 123.7(3) . .
O1 Dy1 N9 70.9(2) . .
O59 Dy1 N9 133.1(2) . .
O60 Dy1 N9 82.1(2) . .
O62 Dy1 N9 80.9(3) . .
O63 Dy1 N9 145.6(3) . .
O50 Dy1 N9 126.1(2) . .
O61 Dy1 N9 77.1(3) . .
O22 Dy1 N9 62.3(2) . .
O1 Dy1 Dy4 99.53(15) . .
O59 Dy1 Dy4 42.30(15) . .
O60 Dy1 Dy4 42.61(13) . .
O62 Dy1 Dy4 123.97(19) . .
O63 Dy1 Dy4 92.1(3) . .
O50 Dy1 Dy4 42.78(14) . .
O61 Dy1 Dy4 157.1(2) . .
O22 Dy1 Dy4 78.61(14) . .
N9 Dy1 Dy4 122.25(19) . .
O1 Dy1 Dy5 39.84(15) . .
O59 Dy1 Dy5 41.14(14) . .
O60 Dy1 Dy5 41.24(14) . .
O62 Dy1 Dy5 172.9(2) . .
O63 Dy1 Dy5 108.1(2) . .
O50 Dy1 Dy5 102.52(14) . .
O61 Dy1 Dy5 111.7(2) . .
O22 Dy1 Dy5 107.24(15) . .
N9 Dy1 Dy5 91.99(18) . .
Dy4 Dy1 Dy5 59.746(10) . .
O23 Dy2 O21 113.6(3) . .
O23 Dy2 O50 88.9(3) . .
O21 Dy2 O50 156.1(2) . .
O23 Dy2 O51 157.4(2) . .
O21 Dy2 O51 87.3(2) . .
O50 Dy2 O51 71.9(2) . .
O23 Dy2 O22 74.5(2) . .
O21 Dy2 O22 126.1(2) . .
O50 Dy2 O22 65.9(2) . .
O51 Dy2 O22 86.6(2) . .
O23 Dy2 O44 125.3(2) . .
O21 Dy2 O44 75.2(2) . .
O50 Dy2 O44 85.3(2) . .
O51 Dy2 O44 66.3(2) . .
O22 Dy2 O44 145.80(19) . .
O23 Dy2 N13 74.5(3) . .
O21 Dy2 N13 69.1(3) . .
O50 Dy2 N13 127.8(2) . .
O51 Dy2 N13 107.6(2) . .
O22 Dy2 N13 62.1(2) . .
O44 Dy2 N13 144.2(3) . .
O23 Dy2 N31 67.7(3) . .
O21 Dy2 N31 76.5(3) . .
O50 Dy2 N31 106.8(3) . .
O51 Dy2 N31 128.5(2) . .
O22 Dy2 N31 141.7(3) . .
O44 Dy2 N31 62.3(2) . .
N13 Dy2 N31 111.3(3) . .
O23 Dy2 Dy4 123.7(2) . .
O21 Dy2 Dy4 122.62(18) . .
O50 Dy2 Dy4 35.95(16) . .
O51 Dy2 Dy4 36.01(15) . .
O22 Dy2 Dy4 72.53(14) . .
O44 Dy2 Dy4 73.30(13) . .
N13 Dy2 Dy4 123.78(18) . .
N31 Dy2 Dy4 124.9(2) . .
O56 Dy3 O52 146.7(3) . .
O56 Dy3 O43 70.5(2) . 2_655
O52 Dy3 O43 136.2(2) . 2_655
O56 Dy3 O55 62.0(2) . .
O52 Dy3 O55 134.7(2) . .
O43 Dy3 O55 73.6(2) 2_655 .
O56 Dy3 O53 110.9(2) . .
O52 Dy3 O53 71.7(3) . .
O43 Dy3 O53 71.6(2) 2_655 .
O55 Dy3 O53 144.6(2) . .
O56 Dy3 O51 76.97(19) . .
O52 Dy3 O51 80.6(2) . .
O43 Dy3 O51 143.1(2) 2_655 .
O55 Dy3 O51 76.2(2) . .
O53 Dy3 O51 138.4(2) . .
O56 Dy3 O54 73.7(3) . .
O52 Dy3 O54 76.8(3) . .
O43 Dy3 O54 111.1(3) 2_655 .
O55 Dy3 O54 131.1(2) . .
O53 Dy3 O54 69.3(3) . .
O51 Dy3 O54 74.6(3) . .
O56 Dy3 O44 121.5(2) . .
O52 Dy3 O44 68.1(2) . .
O43 Dy3 O44 119.7(2) 2_655 .
O55 Dy3 O44 66.9(2) . .
O53 Dy3 O44 127.3(2) . .
O51 Dy3 O44 64.62(19) . .
O54 Dy3 O44 129.2(3) . .
O56 Dy3 N35 134.2(2) . .
O52 Dy3 N35 79.0(3) . .
O43 Dy3 N35 70.3(2) 2_655 .
O55 Dy3 N35 85.0(2) . .
O53 Dy3 N35 77.5(3) . .
O51 Dy3 N35 127.3(2) . .
O54 Dy3 N35 143.7(3) . .
O44 Dy3 N35 62.7(2) . .
O56 Dy3 Dy4 43.18(15) . .
O52 Dy3 Dy4 123.08(19) . .
O43 Dy3 Dy4 100.35(15) 2_655 .
O55 Dy3 Dy4 42.85(13) . .
O53 Dy3 Dy4 152.4(2) . .
O51 Dy3 Dy4 42.81(13) . .
O54 Dy3 Dy4 90.5(2) . .
O44 Dy3 Dy4 79.88(14) . .
N35 Dy3 Dy4 125.6(2) . .
O56 Dy3 Dy5 43.04(14) . 2_655
O52 Dy3 Dy5 170.0(2) . 2_655
O43 Dy3 Dy5 39.48(15) 2_655 2_655
O55 Dy3 Dy5 40.66(14) . 2_655
O53 Dy3 Dy5 108.67(17) . 2_655
O51 Dy3 Dy5 103.89(14) . 2_655
O54 Dy3 Dy5 112.9(2) . 2_655
O44 Dy3 Dy5 105.46(15) . 2_655
N35 Dy3 Dy5 91.2(2) . 2_655
Dy4 Dy3 Dy5 61.115(10) . 2_655
O58 Dy4 O59 75.56(19) . .
O58 Dy4 O51 144.40(19) . .
O59 Dy4 O51 139.0(2) . .
O58 Dy4 O60 126.59(18) . .
O59 Dy4 O60 61.2(2) . .
O51 Dy4 O60 86.6(2) . .
O58 Dy4 O55 73.55(18) . .
O59 Dy4 O55 122.3(2) . .
O51 Dy4 O55 77.9(2) . .
O60 Dy4 O55 156.53(19) . .
O58 Dy4 O50 122.7(2) . .
O59 Dy4 O50 76.1(2) . .
O51 Dy4 O50 72.2(2) . .
O60 Dy4 O50 77.1(2) . .
O55 Dy4 O50 81.4(2) . .
O58 Dy4 O57 74.04(19) . .
O59 Dy4 O57 79.9(2) . .
O51 Dy4 O57 113.4(2) . .
O60 Dy4 O57 69.13(19) . .
O55 Dy4 O57 133.33(19) . .
O50 Dy4 O57 145.06(19) . .
O58 Dy4 O56 70.9(2) . .
O59 Dy4 O56 143.21(19) . .
O51 Dy4 O56 77.0(2) . .
O60 Dy4 O56 132.2(2) . .
O55 Dy4 O56 61.3(2) . .
O50 Dy4 O56 135.7(2) . .
O57 Dy4 O56 76.80(19) . .
O58 Dy4 Dy3 100.12(13) . .
O59 Dy4 Dy3 164.90(14) . .
O51 Dy4 Dy3 44.36(14) . .
O60 Dy4 Dy3 129.29(15) . .
O55 Dy4 Dy3 43.31(15) . .
O50 Dy4 Dy3 94.87(15) . .
O57 Dy4 Dy3 113.17(14) . .
O56 Dy4 Dy3 41.68(13) . .
O58 Dy4 Dy1 115.93(15) . .
O59 Dy4 Dy1 42.20(14) . .
O51 Dy4 Dy1 97.01(15) . .
O60 Dy4 Dy1 42.26(15) . .
O55 Dy4 Dy1 121.93(16) . .
O50 Dy4 Dy1 43.75(15) . .
O57 Dy4 Dy1 102.18(13) . .
O56 Dy4 Dy1 172.73(15) . .
Dy3 Dy4 Dy1 135.161(14) . .
O58 Dy4 Dy5 84.41(13) . .
O59 Dy4 Dy5 42.49(14) . .
O51 Dy4 Dy5 125.24(14) . .
O60 Dy4 Dy5 42.62(13) . .
O55 Dy4 Dy5 156.87(14) . .
O50 Dy4 Dy5 105.56(15) . .
O57 Dy4 Dy5 41.63(13) . .
O56 Dy4 Dy5 118.15(13) . .
Dy3 Dy4 Dy5 152.423(18) . .
Dy1 Dy4 Dy5 61.821(11) . .
O58 Dy4 Dy5 39.33(13) . 2_655
O59 Dy4 Dy5 112.07(14) . 2_655
O51 Dy4 Dy5 105.44(14) . 2_655
O60 Dy4 Dy5 162.86(13) . 2_655
O55 Dy4 Dy5 40.59(14) . 2_655
O50 Dy4 Dy5 117.83(14) . 2_655
O57 Dy4 Dy5 94.58(13) . 2_655
O56 Dy4 Dy5 43.22(14) . 2_655
Dy3 Dy4 Dy5 61.113(10) . 2_655
Dy1 Dy4 Dy5 143.779(17) . 2_655
Dy5 Dy4 Dy5 121.122(13) . 2_655
O43 Dy5 O58 136.1(2) . 3_665
O43 Dy5 O1 87.5(2) . .
O58 Dy5 O1 122.3(2) 3_665 .
O43 Dy5 O57 108.1(2) . .
O58 Dy5 O57 72.22(19) 3_665 .
O1 Dy5 O57 138.3(2) . .
O43 Dy5 O55 74.8(2) . 3_665
O58 Dy5 O55 73.70(19) 3_665 3_665
O1 Dy5 O55 90.5(2) . 3_665
O57 Dy5 O55 130.54(19) . 3_665
O43 Dy5 O59 149.4(2) . .
O58 Dy5 O59 74.4(2) 3_665 .
O1 Dy5 O59 69.7(2) . .
O57 Dy5 O59 79.3(2) . .
O55 Dy5 O59 123.6(2) 3_665 .
O43 Dy5 O60 94.2(2) . .
O58 Dy5 O60 123.86(18) 3_665 .
O1 Dy5 O60 71.7(2) . .
O57 Dy5 O60 68.81(18) . .
O55 Dy5 O60 159.68(19) 3_665 .
O59 Dy5 O60 60.1(2) . .
O43 Dy5 O56 68.6(2) . 3_665
O58 Dy5 O56 69.5(2) 3_665 3_665
O1 Dy5 O56 145.4(2) . 3_665
O57 Dy5 O56 74.87(19) . 3_665
O55 Dy5 O56 60.1(2) 3_665 3_665
O59 Dy5 O56 140.45(19) . 3_665
O60 Dy5 O56 132.2(2) . 3_665
O43 Dy5 Dy4 128.28(16) . .
O58 Dy5 Dy4 82.37(13) 3_665 .
O1 Dy5 Dy4 97.96(15) . .
O57 Dy5 Dy4 41.97(13) . .
O55 Dy5 Dy4 155.46(14) 3_665 .
O59 Dy5 Dy4 41.55(14) . .
O60 Dy5 Dy4 41.86(13) . .
O56 Dy5 Dy4 116.38(13) 3_665 .
O43 Dy5 Dy4 97.97(15) . 3_665
O58 Dy5 Dy4 39.49(14) 3_665 3_665
O1 Dy5 Dy4 124.83(16) . 3_665
O57 Dy5 Dy4 91.90(13) . 3_665
O55 Dy5 Dy4 40.60(14) 3_665 3_665
O59 Dy5 Dy4 111.60(13) . 3_665
O60 Dy5 Dy4 159.70(13) . 3_665
O56 Dy5 Dy4 41.36(14) 3_665 3_665
Dy4 Dy5 Dy4 118.869(13) . 3_665
O43 Dy5 Dy3 40.44(15) . 3_665
O58 Dy5 Dy3 96.94(14) 3_665 3_665
O1 Dy5 Dy3 106.19(15) . 3_665
O57 Dy5 Dy3 110.50(14) . 3_665
O55 Dy5 Dy3 41.10(16) 3_665 3_665
O59 Dy5 Dy3 164.66(14) . 3_665
O60 Dy5 Dy3 133.80(14) . 3_665
O56 Dy5 Dy3 39.79(13) 3_665 3_665
Dy4 Dy5 Dy3 151.445(17) . 3_665
Dy4 Dy5 Dy3 57.772(10) 3_665 3_665
O43 Dy5 Dy1 109.65(15) . .
O58 Dy5 Dy1 113.58(15) 3_665 .
O1 Dy5 Dy1 39.57(15) . .
O57 Dy5 Dy1 99.18(13) . .
O55 Dy5 Dy1 127.11(15) 3_665 .
O59 Dy5 Dy1 40.14(13) . .
O60 Dy5 Dy1 40.19(15) . .
O56 Dy5 Dy1 172.42(14) 3_665 .
Dy4 Dy5 Dy1 58.433(11) . .
Dy4 Dy5 Dy1 145.029(16) 3_665 .
Dy3 Dy5 Dy1 142.776(14) 3_665 .
O57 Dy6 O57 117.44(8) 3_665 .
O57 Dy6 O57 117.43(8) 3_665 2_655
O57 Dy6 O57 117.43(8) . 2_655
O57 Dy6 O58 76.2(2) 3_665 3_665
O57 Dy6 O58 73.91(19) . 3_665
O57 Dy6 O58 147.2(2) 2_655 3_665
O57 Dy6 O58 73.91(19) 3_665 2_655
O57 Dy6 O58 147.2(2) . 2_655
O57 Dy6 O58 76.2(2) 2_655 2_655
O58 Dy6 O58 80.0(2) 3_665 2_655
O57 Dy6 O58 147.2(2) 3_665 .
O57 Dy6 O58 76.2(2) . .
O57 Dy6 O58 73.91(19) 2_655 .
O58 Dy6 O58 80.0(2) 3_665 .
O58 Dy6 O58 80.0(2) 2_655 .
O57 Dy6 O64 80.69(15) 3_665 .
O57 Dy6 O64 80.69(15) . .
O57 Dy6 O64 80.69(15) 2_655 .
O58 Dy6 O64 132.09(15) 3_665 .
O58 Dy6 O64 132.09(15) 2_655 .
O58 Dy6 O64 132.08(15) . .
O57 Dy6 Dy4 38.86(14) 3_665 3_665
O57 Dy6 Dy4 91.77(13) . 3_665
O57 Dy6 Dy4 150.79(14) 2_655 3_665
O58 Dy6 Dy4 38.15(14) 3_665 3_665
O58 Dy6 Dy4 79.25(13) 2_655 3_665
O58 Dy6 Dy4 117.10(14) . 3_665
O64 Dy6 Dy4 104.914(13) . 3_665
O57 Dy6 Dy4 91.77(13) 3_665 2_655
O57 Dy6 Dy4 150.79(14) . 2_655
O57 Dy6 Dy4 38.86(14) 2_655 2_655
O58 Dy6 Dy4 117.09(14) 3_665 2_655
O58 Dy6 Dy4 38.15(14) 2_655 2_655
O58 Dy6 Dy4 79.25(13) . 2_655
O64 Dy6 Dy4 104.914(13) . 2_655
Dy4 Dy6 Dy4 113.618(11) 3_665 2_655
O57 Dy6 Dy4 150.79(14) 3_665 .
O57 Dy6 Dy4 38.85(14) . .
O57 Dy6 Dy4 91.77(13) 2_655 .
O58 Dy6 Dy4 79.25(13) 3_665 .
O58 Dy6 Dy4 117.09(14) 2_655 .
O58 Dy6 Dy4 38.15(14) . .
O64 Dy6 Dy4 104.915(13) . .
Dy4 Dy6 Dy4 113.617(11) 3_665 .
Dy4 Dy6 Dy4 113.618(10) 2_655 .
O57 Dy6 Dy5 37.49(14) 3_665 3_665
O57 Dy6 Dy5 148.93(13) . 3_665
O57 Dy6 Dy5 93.62(14) 2_655 3_665
O58 Dy6 Dy5 80.33(13) 3_665 3_665
O58 Dy6 Dy5 37.05(13) 2_655 3_665
O58 Dy6 Dy5 116.30(15) . 3_665
O64 Dy6 Dy5 105.077(13) . 3_665
Dy4 Dy6 Dy5 57.169(8) 3_665 3_665
Dy4 Dy6 Dy5 58.350(8) 2_655 3_665
Dy4 Dy6 Dy5 150.00(2) . 3_665
O57 Dy6 Dy5 148.93(13) 3_665 2_655
O57 Dy6 Dy5 93.62(14) . 2_655
O57 Dy6 Dy5 37.49(14) 2_655 2_655
O58 Dy6 Dy5 116.30(15) 3_665 2_655
O58 Dy6 Dy5 80.33(13) 2_655 2_655
O58 Dy6 Dy5 37.05(13) . 2_655
O64 Dy6 Dy5 105.077(12) . 2_655
Dy4 Dy6 Dy5 150.00(2) 3_665 2_655
Dy4 Dy6 Dy5 57.169(8) 2_655 2_655
Dy4 Dy6 Dy5 58.350(8) . 2_655
Dy5 Dy6 Dy5 113.485(10) 3_665 2_655
O1 C2 C3 120.9(8) . .
O1 C2 C7 121.1(9) . .
C3 C2 C7 118.0(8) . .
C2 C3 C4 122.0(10) . .
C2 C3 H3 119.0 . .
C4 C3 H3 119.0 . .
C3 C4 C5 119.8(11) . .
C3 C4 H4 120.1 . .
C5 C4 H4 120.1 . .
C6 C5 C4 119.0(10) . .
C6 C5 H5 120.5 . .
C4 C5 H5 120.5 . .
C5 C6 C7 121.9(11) . .
C5 C6 H6 119.0 . .
C7 C6 H6 119.0 . .
C6 C7 C2 119.2(10) . .
C6 C7 C8 115.8(9) . .
C2 C7 C8 125.0(9) . .
N9 C8 C7 124.5(9) . .
O22 C11 N12 121.2(9) . .
O22 C11 N10 120.1(9) . .
N12 C11 N10 118.7(8) . .
N13 C14 C15 123.8(10) . .
C20 C15 C14 126.1(10) . .
C20 C15 C16 118.6(11) . .
C14 C15 C16 115.3(10) . .
C17 C16 C15 120.3(11) . .
C17 C16 H16 119.9 . .
C15 C16 H16 119.9 . .
C16 C17 C18 120.7(11) . .
C16 C17 H17 119.7 . .
C18 C17 H17 119.7 . .
C17 C18 C19 120.6(13) . .
C17 C18 H18 119.7 . .
C19 C18 H18 119.7 . .
C18 C19 C20 120.1(12) . .
C18 C19 H19 120.0 . .
C20 C19 H19 120.0 . .
O21 C20 C15 121.0(10) . .
O21 C20 C19 119.3(10) . .
C15 C20 C19 119.7(9) . .
O23 C24 C29 121.4(10) . .
O23 C24 C25 119.4(10) . .
C29 C24 C25 119.0(10) . .
C26 C25 C24 119.9(13) . .
C26 C25 H25 120.1 . .
C24 C25 H25 120.1 . .
C27 C26 C25 121.4(14) . .
C27 C26 H26 119.3 . .
C25 C26 H26 119.3 . .
C28 C27 C26 118.5(12) . .
C28 C27 H27 120.7 . .
C26 C27 H27 120.7 . .
C27 C28 C29 122.2(13) . .
C27 C28 H28 118.9 . .
C29 C28 H28 118.9 . .
C24 C29 C28 118.9(12) . .
C24 C29 C30 123.6(9) . .
C28 C29 C30 117.5(11) . .
N31 C30 C29 123.9(10) . .
O44 C33 N34 121.3(9) . .
O44 C33 N32 121.1(9) . .
N34 C33 N32 117.6(8) . .
N35 C36 C37 125.4(9) . 2_655
C42 C37 C38 119.0(10) . .
C42 C37 C36 125.0(8) . 3_665
C38 C37 C36 115.9(9) . 3_665
C39 C38 C37 121.2(10) . .
C39 C38 H38 119.4 . .
C37 C38 H38 119.4 . .
C38 C39 C40 119.8(10) . .
C38 C39 H39 120.1 . .
C40 C39 H39 120.1 . .
C39 C40 C41 119.5(10) . .
C39 C40 H40 120.2 . .
C41 C40 H40 120.2 . .
C42 C41 C40 120.8(10) . .
C42 C41 H41 119.6 . .
C40 C41 H41 119.6 . .
O43 C42 C41 118.4(8) . .
O43 C42 C37 122.3(8) . .
C41 C42 C37 119.4(8) . .
C8 N9 N10 115.1(8) . .
C8 N9 Dy1 128.0(7) . .
N10 N9 Dy1 116.0(6) . .
C11 N10 N9 117.5(8) . .
C11 N10 H10 121.3 . .
N9 N10 H10 121.3 . .
C11 N12 N13 116.1(8) . .
C11 N12 H12 122.0 . .
N13 N12 H12 122.0 . .
Dy1 O63 H63A 120.0 . .
Dy1 O63 H63B 120.0 . .
H63A O63 H63B 120.0 . .
C14 N13 N12 114.0(8) . .
C14 N13 Dy2 130.0(7) . .
N12 N13 Dy2 115.0(6) . .
C30 N31 N32 113.5(8) . .
C30 N31 Dy2 132.5(7) . .
N32 N31 Dy2 113.9(6) . .
C33 N32 N31 117.0(8) . .
C33 N32 H32 121.5 . .
N31 N32 H32 121.5 . .
C33 N34 N35 117.2(8) . .
C33 N34 H34 121.4 . .
N35 N34 H34 121.4 . .
C36 N35 N34 115.6(8) . .
C36 N35 Dy3 128.5(7) . .
N34 N35 Dy3 114.8(6) . .
C2 O1 Dy1 128.2(5) . .
C2 O1 Dy5 130.1(5) . .
Dy1 O1 Dy5 100.6(2) . .
C20 O21 Dy2 141.3(7) . .
C11 O22 Dy2 123.3(6) . .
C11 O22 Dy1 119.9(6) . .
Dy2 O22 Dy1 111.4(2) . .
C24 O23 Dy2 143.2(7) . .
C42 O43 Dy5 127.7(5) . .
C42 O43 Dy3 130.0(5) . 3_665
Dy5 O43 Dy3 100.1(2) . 3_665
C33 O44 Dy2 123.0(6) . .
C33 O44 Dy3 119.3(6) . .
Dy2 O44 Dy3 112.1(2) . .
Dy2 O50 Dy4 108.2(3) . .
Dy2 O50 Dy1 117.2(2) . .
Dy4 O50 Dy1 93.5(2) . .
Dy2 O50 H50 112.1 . .
Dy4 O50 H50 112.1 . .
Dy1 O50 H50 112.1 . .
Dy4 O51 Dy2 107.6(3) . .
Dy4 O51 Dy3 92.83(19) . .
Dy2 O51 Dy3 115.9(2) . .
Dy4 O51 H51 112.9 . .
Dy2 O51 H51 112.9 . .
Dy3 O51 H51 112.9 . .
Dy3 O52 H52A 120.0 . .
Dy3 O52 H52B 120.0 . .
H52A O52 H52B 120.0 . .
Dy3 O53 H53A 120.0 . .
Dy3 O53 H53B 120.0 . .
H53A O53 H53B 120.0 . .
Dy3 O54 H54A 120.0 . .
Dy3 O54 H54B 120.0 . .
H54A O54 H54B 120.0 . .
Dy5 O55 Dy4 98.8(2) 2_655 .
Dy5 O55 Dy3 98.2(2) 2_655 .
Dy4 O55 Dy3 93.8(2) . .
Dy5 O55 H55 120.1 2_655 .
Dy4 O55 H55 120.1 . .
Dy3 O55 H55 120.1 . .
Dy3 O56 Dy4 95.1(2) . .
Dy3 O56 Dy5 97.2(2) . 2_655
Dy4 O56 Dy5 95.4(2) . 2_655
Dy3 O56 H56 121.0 . .
Dy4 O56 H56 121.0 . .
Dy5 O56 H56 121.0 2_655 .
Dy6 O57 Dy5 106.8(2) . .
Dy6 O57 Dy4 104.5(2) . .
Dy5 O57 Dy4 96.4(2) . .
Dy6 O57 H57 115.6 . .
Dy5 O57 H57 115.6 . .
Dy4 O57 H57 115.6 . .
Dy5 O58 Dy6 105.8(2) 2_655 .
Dy5 O58 Dy4 101.2(2) 2_655 .
Dy6 O58 Dy4 103.7(2) . .
Dy5 O58 H58 114.9 2_655 .
Dy6 O58 H58 114.9 . .
Dy4 O58 H58 114.9 . .
Dy1 O59 Dy4 95.5(2) . .
Dy1 O59 Dy5 98.7(2) . .
Dy4 O59 Dy5 96.0(2) . .
Dy1 O59 H59 120.3 . .
Dy4 O59 H59 120.3 . .
Dy5 O59 H59 120.3 . .
Dy1 O60 Dy4 95.1(2) . .
Dy1 O60 Dy5 98.6(2) . .
Dy4 O60 Dy5 95.52(19) . .
Dy1 O60 H60 120.6 . .
Dy4 O60 H60 120.6 . .
Dy5 O60 H60 120.6 . .
Dy1 O61 H61A 120.0 . .
Dy1 O61 H61B 120.0 . .
H61A O61 H61B 120.0 . .
Dy1 O62 H62A 120.0 . .
Dy1 O62 H62B 120.0 . .
H62A O62 H62B 120.0 . .
Dy6 O64 H64A 120.0 . .
Dy6 O64 H64B 120.0 . .
H64A O64 H64B 120.0 . .
C94 N87 C88 110.8(10) . .
C94 N87 C90 108.3(10) . .
C88 N87 C90 109.6(10) . .
C94 N87 C92 110.2(11) . .
C88 N87 C92 109.2(10) . .
C90 N87 C92 108.7(10) . .
C89' C88 N87 117(4) . .
N87 C88 C89 115.1(19) . .
N87 C88 H88A 108.5 . .
C89 C88 H88A 108.5 . .
N87 C88 H88B 108.5 . .
C89 C88 H88B 108.5 . .
H88A C88 H88B 107.5 . .
C89' C88 H88C 108.0 . .
N87 C88 H88C 108.0 . .
C89' C88 H88D 108.0 . .
N87 C88 H88D 108.0 . .
H88C C88 H88D 107.2 . .
C88 C89 H89A 109.5 . .
C88 C89 H89B 109.5 . .
H89A C89 H89B 109.5 . .
C88 C89 H89C 109.5 . .
H89A C89 H89C 109.5 . .
H89B C89 H89C 109.5 . .
C88 C89' H89D 109.5 . .
C88 C89' H89E 109.5 . .
H89D C89' H89E 109.5 . .
C88 C89' H89F 109.5 . .
H89D C89' H89F 109.5 . .
H89E C89' H89F 109.5 . .
C91 C90 N87 114.9(17) . .
C91 C90 H90A 108.5 . .
N87 C90 H90A 108.5 . .
C91 C90 H90B 108.5 . .
N87 C90 H90B 108.5 . .
H90A C90 H90B 107.5 . .
C90 C91 H91A 109.5 . .
C90 C91 H91B 109.5 . .
H91A C91 H91B 109.5 . .
C90 C91 H91C 109.5 . .
H91A C91 H91C 109.5 . .
H91B C91 H91C 109.5 . .
N87 C92 C93 115.3(18) . .
N87 C92 H92A 108.5 . .
C93 C92 H92A 108.5 . .
N87 C92 H92B 108.5 . .
C93 C92 H92B 108.5 . .
H92A C92 H92B 107.5 . .
C92 C93 H93A 109.5 . .
C92 C93 H93B 109.5 . .
H93A C93 H93B 109.5 . .
C92 C93 H93C 109.5 . .
H93A C93 H93C 109.5 . .
H93B C93 H93C 109.5 . .
N87 C94 C95 115.7(18) . .
N87 C94 H94A 108.4 . .
C95 C94 H94A 108.4 . .
N87 C94 H94B 108.4 . .
C95 C94 H94B 108.4 . .
H94A C94 H94B 107.4 . .
C94 C95 H95A 109.5 . .
C94 C95 H95B 109.5 . .
H95A C95 H95B 109.5 . .
C94 C95 H95C 109.5 . .
H95A C95 H95C 109.5 . .
H95B C95 H95C 109.5 . .

loop_
_geom_bond_atom_site_label_1
_geom_bond_atom_site_label_2
_geom_bond_distance
_geom_bond_site_symmetry_2
Dy1 O1 2.346(6) .
Dy1 O59 2.361(6) .
Dy1 O60 2.362(6) .
Dy1 O62 2.383(7) .
Dy1 O63 2.413(9) .
Dy1 O50 2.424(6) .
Dy1 O61 2.485(9) .
Dy1 O22 2.524(7) .
Dy1 N9 2.530(8) .
Dy1 Dy4 3.4990(6) .
Dy1 Dy5 3.6200(6) .
Dy2 O23 2.229(7) .
Dy2 O21 2.236(7) .
Dy2 O50 2.373(6) .
Dy2 O51 2.397(6) .
Dy2 O22 2.433(6) .
Dy2 O44 2.442(6) .
Dy2 N13 2.596(8) .
Dy2 N31 2.614(8) .
Dy2 Dy4 3.8517(5) .
Dy3 O56 2.331(6) .
Dy3 O52 2.368(7) .
Dy3 O43 2.381(6) 2_655
Dy3 O55 2.401(6) .
Dy3 O53 2.439(7) .
Dy3 O51 2.445(6) .
Dy3 O54 2.457(9) .
Dy3 O44 2.505(6) .
Dy3 N35 2.536(8) .
Dy3 Dy4 3.4919(6) .
Dy3 Dy5 3.6143(5) 2_655
Dy4 O58 2.343(6) .
Dy4 O59 2.366(6) .
Dy4 O51 2.376(6) .
Dy4 O60 2.378(5) .
Dy4 O55 2.380(6) .
Dy4 O50 2.381(6) .
Dy4 O57 2.387(6) .
Dy4 O56 2.399(6) .
Dy4 Dy5 3.5474(5) .
Dy4 Dy5 3.6143(5) 2_655
Dy5 O43 2.334(6) .
Dy5 O58 2.335(5) 3_665
Dy5 O1 2.359(6) .
Dy5 O57 2.371(6) .
Dy5 O55 2.380(6) 3_665
Dy5 O59 2.409(6) .
Dy5 O60 2.413(6) .
Dy5 O56 2.487(6) 3_665
Dy5 Dy4 3.6143(5) 3_665
Dy5 Dy3 3.6145(5) 3_665
Dy6 O57 2.272(5) 3_665
Dy6 O57 2.272(5) .
Dy6 O57 2.272(5) 2_655
Dy6 O58 2.341(6) 3_665
Dy6 O58 2.341(6) 2_655
Dy6 O58 2.341(6) .
Dy6 O64 2.357(15) .
Dy6 Dy4 3.6844(4) 3_665
Dy6 Dy4 3.6844(4) 2_655
Dy6 Dy5 3.7293(4) 3_665
Dy6 Dy5 3.7293(4) 2_655
C2 O1 1.346(10) .
C2 C3 1.369(14) .
C2 C7 1.409(13) .
C3 C4 1.381(14) .
C3 H3 0.9500 .
C4 C5 1.382(17) .
C4 H4 0.9500 .
C5 C6 1.360(17) .
C5 H5 0.9500 .
C6 C7 1.385(14) .
C6 H6 0.9500 .
C7 C8 1.470(15) .
C8 N9 1.295(12) .
C11 O22 1.263(10) .
C11 N12 1.328(13) .
C11 N10 1.337(13) .
C14 N13 1.304(13) .
C14 C15 1.406(16) .
C15 C20 1.406(15) .
C15 C16 1.446(14) .
C16 C17 1.380(19) .
C16 H16 0.9500 .
C17 C18 1.39(2) .
C17 H17 0.9500 .
C18 C19 1.395(16) .
C18 H18 0.9500 .
C19 C20 1.422(16) .
C19 H19 0.9500 .
C20 O21 1.320(11) .
C24 O23 1.330(11) .
C24 C29 1.395(15) .
C24 C25 1.396(17) .
C25 C26 1.390(18) .
C25 H25 0.9500 .
C26 C27 1.38(2) .
C26 H26 0.9500 .
C27 C28 1.36(2) .
C27 H27 0.9500 .
C28 C29 1.404(15) .
C28 H28 0.9500 .
C29 C30 1.444(17) .
C30 N31 1.284(14) .
C33 O44 1.250(10) .
C33 N34 1.337(13) .
C33 N32 1.341(13) .
C36 N35 1.288(12) .
C36 C37 1.455(14) 2_655
C37 C42 1.397(12) .
C37 C38 1.402(14) .
C37 C36 1.455(14) 3_665
C38 C39 1.378(17) .
C38 H38 0.9500 .
C39 C40 1.380(16) .
C39 H39 0.9500 .
C40 C41 1.401(13) .
C40 H40 0.9500 .
C41 C42 1.390(13) .
C41 H41 0.9500 .
C42 O43 1.353(10) .
N9 N10 1.388(12) .
N10 H10 0.8800 .
N12 N13 1.385(12) .
N12 H12 0.8800 .
O63 H63A 0.9500 .
O63 H63B 0.9500 .
N31 N32 1.387(12) .
N32 H32 0.8800 .
N34 N35 1.376(12) .
N34 H34 0.8800 .
O43 Dy3 2.381(6) 3_665
O50 H50 1.0000 .
O51 H51 1.0000 .
O52 H52A 0.9500 .
O52 H52B 0.9500 .
O53 H53A 0.9500 .
O53 H53B 0.9500 .
O54 H54A 0.9500 .
O54 H54B 0.9500 .
O55 Dy5 2.380(6) 2_655
O55 H55 1.0000 .
O56 Dy5 2.486(6) 2_655
O56 H56 1.0000 .
O57 H57 1.0000 .
O58 Dy5 2.335(5) 2_655
O58 H58 1.0000 .
O59 H59 1.0000 .
O60 H60 1.0000 .
O61 H61A 0.9500 .
O61 H61B 0.9500 .
O62 H62A 0.9500 .
O62 H62B 0.9500 .
O64 H64A 0.9500 .
O64 H64B 0.9500 .
N87 C94 1.53(2) .
N87 C88 1.53(2) .
N87 C90 1.53(2) .
N87 C92 1.53(2) .
C88 C89' 1.50(6) .
C88 C89 1.54(3) .
C88 H88A 0.9900 .
C88 H88B 0.9900 .
C88 H88C 0.9900 .
C88 H88D 0.9900 .
C89 H89A 0.9800 .
C89 H89B 0.9800 .
C89 H89C 0.9800 .
C89' H89D 0.9800 .
C89' H89E 0.9800 .
C89' H89F 0.9800 .
C90 C91 1.53(3) .
C90 H90A 0.9900 .
C90 H90B 0.9900 .
C91 H91A 0.9800 .
C91 H91B 0.9800 .
C91 H91C 0.9800 .
C92 C93 1.53(3) .
C92 H92A 0.9900 .
C92 H92B 0.9900 .
C93 H93A 0.9800 .
C93 H93B 0.9800 .
C93 H93C 0.9800 .
C94 C95 1.54(3) .
C94 H94A 0.9900 .
C94 H94B 0.9900 .
C95 H95A 0.9800 .
C95 H95B 0.9800 .
C95 H95C 0.9800 .

loop_
_geom_torsion_atom_site_label_1
_geom_torsion_atom_site_label_2
_geom_torsion_atom_site_label_3
_geom_torsion_atom_site_label_4
_geom_torsion
_geom_torsion_site_symmetry_1
_geom_torsion_site_symmetry_4
O1 C2 C3 C4 -177.1(10) . .
C7 C2 C3 C4 2.6(15) . .
C2 C3 C4 C5 0.0(18) . .
C3 C4 C5 C6 -1(2) . .
C4 C5 C6 C7 0(2) . .
C5 C6 C7 C2 2.3(19) . .
C5 C6 C7 C8 179.2(12) . .
O1 C2 C7 C6 176.0(10) . .
C3 C2 C7 C6 -3.6(15) . .
O1 C2 C7 C8 -0.6(15) . .
C3 C2 C7 C8 179.8(10) . .
C6 C7 C8 N9 166.8(11) . .
C2 C7 C8 N9 -16.5(18) . .
N13 C14 C15 C20 4.0(19) . .
N13 C14 C15 C16 -177.7(11) . .
C20 C15 C16 C17 -0.3(18) . .
C14 C15 C16 C17 -178.7(12) . .
C15 C16 C17 C18 1(2) . .
C16 C17 C18 C19 -1(2) . .
C17 C18 C19 C20 0(2) . .
C14 C15 C20 O21 0.4(18) . .
C16 C15 C20 O21 -177.9(10) . .
C14 C15 C20 C19 177.5(11) . .
C16 C15 C20 C19 -0.7(17) . .
C18 C19 C20 O21 177.9(12) . .
C18 C19 C20 C15 0.7(18) . .
O23 C24 C25 C26 176.3(15) . .
C29 C24 C25 C26 0(2) . .
C24 C25 C26 C27 1(3) . .
C25 C26 C27 C28 -1(3) . .
C26 C27 C28 C29 1(3) . .
O23 C24 C29 C28 -176.4(12) . .
C25 C24 C29 C28 0(2) . .
O23 C24 C29 C30 3(2) . .
C25 C24 C29 C30 179.4(14) . .
C27 C28 C29 C24 0(2) . .
C27 C28 C29 C30 -179.8(15) . .
C24 C29 C30 N31 7(2) . .
C28 C29 C30 N31 -173.2(13) . .
C42 C37 C38 C39 0.2(18) . .
C36 C37 C38 C39 176.2(12) 3_665 .
C37 C38 C39 C40 4(2) . .
C38 C39 C40 C41 -5(2) . .
C39 C40 C41 C42 2.0(17) . .
C40 C41 C42 O43 -178.1(9) . .
C40 C41 C42 C37 2.2(15) . .
C38 C37 C42 O43 177.1(10) . .
C36 C37 C42 O43 1.5(15) 3_665 .
C38 C37 C42 C41 -3.3(15) . .
C36 C37 C42 C41 -178.9(10) 3_665 .
C7 C8 N9 N10 -179.1(10) . .
C7 C8 N9 Dy1 -10.7(16) . .
O22 C11 N10 N9 -2.4(15) . .
N12 C11 N10 N9 179.8(10) . .
C8 N9 N10 C11 -172.4(10) . .
Dy1 N9 N10 C11 17.7(11) . .
O22 C11 N12 N13 2.4(16) . .
N10 C11 N12 N13 -179.8(9) . .
C15 C14 N13 N12 -178.1(11) . .
C15 C14 N13 Dy2 13.9(17) . .
C11 N12 N13 C14 177.0(10) . .
C11 N12 N13 Dy2 -13.2(12) . .
C29 C30 N31 N32 179.6(12) . .
C29 C30 N31 Dy2 5(2) . .
O44 C33 N32 N31 -2.3(16) . .
N34 C33 N32 N31 178.0(10) . .
C30 N31 N32 C33 173.8(11) . .
Dy2 N31 N32 C33 -10.4(13) . .
O44 C33 N34 N35 -5.6(17) . .
N32 C33 N34 N35 174.0(10) . .
C37 C36 N35 N34 175.7(11) 2_655 .
C37 C36 N35 Dy3 -17.0(17) 2_655 .
C33 N34 N35 C36 -170.6(11) . .
C33 N34 N35 Dy3 20.3(13) . .
C3 C2 O1 Dy1 -132.6(8) . .
C7 C2 O1 Dy1 47.8(11) . .
C3 C2 O1 Dy5 61.5(11) . .
C7 C2 O1 Dy5 -118.1(8) . .
C15 C20 O21 Dy2 -32.3(17) . .
C19 C20 O21 Dy2 150.6(9) . .
N12 C11 O22 Dy2 11.3(14) . .
N10 C11 O22 Dy2 -166.4(7) . .
N12 C11 O22 Dy1 163.0(8) . .
N10 C11 O22 Dy1 -14.7(13) . .
C29 C24 O23 Dy2 -36.4(19) . .
C25 C24 O23 Dy2 147.5(12) . .
C41 C42 O43 Dy5 61.2(11) . .
C37 C42 O43 Dy5 -119.2(8) . .
C41 C42 O43 Dy3 -139.2(7) . 3_665
C37 C42 O43 Dy3 40.4(12) . 3_665
N34 C33 O44 Dy2 -164.4(8) . .
N32 C33 O44 Dy2 15.9(14) . .
N34 C33 O44 Dy3 -12.8(14) . .
N32 C33 O44 Dy3 167.5(8) . .
C94 N87 C88 C89' 110(4) . .
C90 N87 C88 C89' -131(4) . .
C92 N87 C88 C89' -12(4) . .
C94 N87 C88 C89 -67(4) . .
C90 N87 C88 C89 53(4) . .
C92 N87 C88 C89 172(4) . .
C94 N87 C90 C91 -168(3) . .
C88 N87 C90 C91 71(3) . .
C92 N87 C90 C91 -49(3) . .
C94 N87 C92 C93 62(4) . .
C88 N87 C92 C93 -176(4) . .
C90 N87 C92 C93 -57(4) . .
C88 N87 C94 C95 -58(4) . .
C90 N87 C94 C95 -178(3) . .
C92 N87 C94 C95 63(4) . .
